data_7046190
loop_
_publ_author_name
'Loukopoulos, Edward'
'Abdul-Sada, Alaa'
'Csire, Gizella'
'K\'allay, Csilla'
'Brookfield, Adam'
'Tizzard, Graham J.'
'Coles, Simon J.'
'Lykakis, Ioannis N.'
'Kostakis, George E.'

_publ_section_title
;
 Copper(ii)-benzotriazole coordination compounds in click chemistry: a
 diagnostic reactivity study.
;
_journal_issue 31
_journal_name_full 'Dalton transactions (Cambridge, England : 2003)'
_journal_page_first 10491
_journal_page_last 10508
_journal_paper_doi 10.1039/c8dt01256c
_journal_volume 47
_journal_year 2018
_chemical_formula_moiety 'C28 H28 Cu N8, 2(C3 H6 O), 2(C F3 O3 S), 1.33(H2 O)'
_chemical_formula_sum 'C36 H42.67 Cu F6 N8 O9.33 S2'
_chemical_formula_weight 978.43
_space_group_crystal_system monoclinic
_space_group_IT_number 14
_space_group_name_Hall '-P 2yn'
_space_group_name_H-M_alt 'P 1 21/n 1'
_symmetry_space_group_name_Hall '-P 2yn'
_symmetry_space_group_name_H-M 'P 1 21/n 1'
_atom_sites_solution_hydrogens mixed
_atom_sites_solution_primary dual
_audit_creation_date 2017-09-06
_audit_creation_method
;
Olex2 1.2-alpha
(compiled 2017.08.10 svn.r3458 for OlexSys, GUI svn.r5381)
;
_audit_update_record
;
2018-03-22 deposited with the CCDC.
2018-05-01 downloaded from the CCDC.
;
_cell_angle_alpha 90
_cell_angle_beta 114.487(4)
_cell_angle_gamma 90
_cell_formula_units_Z 4
_cell_length_a 20.8910(7)
_cell_length_b 9.2748(2)
_cell_length_c 25.1344(9)
_cell_measurement_reflns_used 11676
_cell_measurement_temperature 100(2)
_cell_measurement_theta_max 69.9860
_cell_measurement_theta_min 3.8860
_cell_volume 4432.0(3)
_computing_cell_refinement 'CrysAlisPro 1.171.39.28b (Rigaku OD, 2015)'
_computing_data_collection 'CrysAlisPro 1.171.39.28b (Rigaku OD, 2015)'
_computing_data_reduction 'CrysAlisPro 1.171.39.28b (Rigaku OD, 2015)'
_computing_molecular_graphics 'Olex2 (Dolomanov et al., 2009)'
_computing_publication_material 'Olex2 (Dolomanov et al., 2009)'
_computing_structure_refinement 'ShelXL (Sheldrick, 2015)'
_computing_structure_solution 'ShelXT (Sheldrick, 2015)'
_diffrn_ambient_temperature 100(2)
_diffrn_detector 'hybrid pixel detector'
_diffrn_detector_area_resol_mean 10
_diffrn_detector_dtime 0.000
_diffrn_detector_type 'Rigaku, HyPix 6000'
_diffrn_measured_fraction_theta_full 0.998
_diffrn_measured_fraction_theta_max 0.997
_diffrn_measurement_details
;
List of Runs (angles in degrees, time in seconds):

  # Type    Start    End  Width  t~exp~   \w     \q     \k     \f   Frames
#--------------------------------------------------------------------------
  1  \w    -19.00   6.00   0.50    5.00    --    5.00  53.00 -93.00   50
  2  \w    -83.00 -58.00   0.50    5.00    --    0.00  14.00 150.00   50
  3  \w     39.00  88.00   0.50    5.00    --    0.00  14.00 150.00   98
  4  \w     -4.00  85.00   0.50    5.00    --    0.00  43.00   0.00  178
  5  \w    -89.00 -31.00   0.50    5.00    --    0.00  43.00   0.00  116
  6  \w    -89.00  10.00   0.50    5.00    --    0.00  53.00 -93.00  198
  7  \w    -39.00 -14.00   0.50   20.00    --  -90.00  14.00   0.00   50
  8  \w   -124.00 -47.00   0.50   20.00    --  -90.00  14.00   0.00  154
  9  \w   -168.00-142.00   0.50   20.00    --  -90.00  14.00   0.00   52
 10  \w   -173.00  -2.00   0.50   20.00    --  -90.00  29.00 -90.00  342
 11  \w   -164.00-107.00   0.50   20.00    --  -90.00  43.00-120.00  114
 12  \w    -83.00  -5.00   0.50   20.00    --  -90.00  43.00-120.00  156
 13  \w   -130.00 -92.00   0.50   20.00    --  -90.00  43.00 -30.00   76
 14  \w    -71.00 -41.00   0.50   20.00    --  -90.00  43.00 -30.00   60
 15  \w    -27.00  -2.00   0.50   20.00    --  -90.00  43.00 -30.00   50
 16  \w    -90.00 -42.00   0.50   20.00    --  -90.00  53.00 -93.00   96
 17  \w    -40.00 -12.00   0.50   20.00    --  -90.00  60.00-180.00   56
 18  \w    -26.00  -1.00   0.50   20.00    --  -90.00  60.00 -90.00   50
 19  \w   -153.00-115.00   0.50   20.00    --  -90.00  60.00 -90.00   76
 20  \w   -147.00 -75.00   0.50   20.00    --  -90.00  60.00  30.00  144
 21  \w   -179.00 -46.00   0.50   20.00    --  -90.00  60.00-180.00  266
 22  \w   -179.00 -76.00   0.50   20.00    --  -90.00  60.00 -30.00  206
;
_diffrn_measurement_device 'four-circle diffractometer'
_diffrn_measurement_device_details 'Rigaku, AFC11 quarter \c goniometer'
_diffrn_measurement_device_type
'Rigaku 007HF equipped with Varimax confocal mirrors and an AFC11 goniometer and HyPix 6000 detector'
_diffrn_measurement_method 'profile data from \w-scans'
_diffrn_measurement_specimen_support 'MiTeGen MicroLoop'
_diffrn_orient_matrix_type 'CrysAlisPro convention (1999,Acta A55,543-557)'
_diffrn_orient_matrix_UB_11 -0.0272858000
_diffrn_orient_matrix_UB_12 -0.1311662000
_diffrn_orient_matrix_UB_13 0.0220005000
_diffrn_orient_matrix_UB_21 -0.0720012000
_diffrn_orient_matrix_UB_22 0.0143706000
_diffrn_orient_matrix_UB_23 -0.0523824000
_diffrn_orient_matrix_UB_31 0.0251589000
_diffrn_orient_matrix_UB_32 -0.1009300000
_diffrn_orient_matrix_UB_33 -0.0361852000
_diffrn_radiation_collimation 'Varimax focusing mirrors'
_diffrn_radiation_monochromator graphite
_diffrn_radiation_probe x-ray
_diffrn_radiation_type CuK\a
_diffrn_radiation_wavelength 1.54184
_diffrn_reflns_av_R_equivalents 0.0843
_diffrn_reflns_av_unetI/netI 0.0564
_diffrn_reflns_Laue_measured_fraction_full 0.998
_diffrn_reflns_Laue_measured_fraction_max 0.997
_diffrn_reflns_limit_h_max 25
_diffrn_reflns_limit_h_min -24
_diffrn_reflns_limit_k_max 10
_diffrn_reflns_limit_k_min -11
_diffrn_reflns_limit_l_max 30
_diffrn_reflns_limit_l_min -30
_diffrn_reflns_number 41244
_diffrn_reflns_point_group_measured_fraction_full 0.998
_diffrn_reflns_point_group_measured_fraction_max 0.997
_diffrn_reflns_theta_full 67.684
_diffrn_reflns_theta_max 68.240
_diffrn_reflns_theta_min 3.586
_diffrn_source 'Rotating anode'
_diffrn_source_current 30.0
_diffrn_source_power 1.2
_diffrn_source_target Cu
_diffrn_source_type 'Rigaku 007 HF'
_diffrn_source_voltage 40.0
_exptl_absorpt_coefficient_mu 2.336
_exptl_absorpt_correction_T_max 1.00000
_exptl_absorpt_correction_T_min 0.87179
_exptl_absorpt_correction_type multi-scan
_exptl_absorpt_process_details
;
CrysAlisPro 1.171.39.28b (Rigaku Oxford Diffraction, 2015)
Empirical absorption correction using spherical harmonics,
 implemented in SCALE3 ABSPACK scaling algorithm.
;
_exptl_crystal_colour blue
_exptl_crystal_colour_primary blue
_exptl_crystal_density_diffrn 1.466
_exptl_crystal_description plate
_exptl_crystal_F_000 2017
_exptl_crystal_recrystallization_method 'The material was recrystallised from a mixture of acetone and water'
_exptl_crystal_size_max 0.1
_exptl_crystal_size_mid 0.08
_exptl_crystal_size_min 0.03
_refine_diff_density_max 1.478
_refine_diff_density_min -1.017
_refine_diff_density_rms 0.115
_refine_ls_extinction_method none
_refine_ls_goodness_of_fit_ref 1.007
_refine_ls_hydrogen_treatment constr
_refine_ls_matrix_type full
_refine_ls_number_parameters 616
_refine_ls_number_reflns 8098
_refine_ls_number_restraints 0
_refine_ls_restrained_S_all 1.007
_refine_ls_R_factor_all 0.0765
_refine_ls_R_factor_gt 0.0606
_refine_ls_shift/su_max 0.001
_refine_ls_shift/su_mean 0.000
_refine_ls_structure_factor_coef Fsqd
_refine_ls_weighting_details 'w=1/[\s^2^(Fo^2^)+(0.1259P)^2^] where P=(Fo^2^+2Fc^2^)/3'
_refine_ls_weighting_scheme calc
_refine_ls_wR_factor_gt 0.1638
_refine_ls_wR_factor_ref 0.1744
_reflns_Friedel_coverage 0.000
_reflns_number_gt 6316
_reflns_number_total 8098
_reflns_threshold_expression 'I > 2\s(I)'
_cod_data_source_file c8dt01256c2.cif
_cod_data_source_block 2017ncs0284za
_cod_depositor_comments 'Adding full bibliography for 7046189--7046200.cif.'
_cod_database_code 7046190
_shelx_shelxl_version_number 2017/1
_chemical_oxdiff_formula 'Cu2 (C14 H12 N4)2 (C F3 S O3)2'
_chemical_oxdiff_usercomment EL1464
_shelx_space_group_comment
;
The symmetry employed for this shelxl refinement is uniquely defined
by the following loop, which should always be used as a source of
symmetry information in preference to the above space-group names.
They are only intended as comments.
;
_shelx_estimated_absorpt_t_max 0.933
_shelx_estimated_absorpt_t_min 0.800
_reflns_odcompleteness_completeness 99.65
_reflns_odcompleteness_iscentric 1
_reflns_odcompleteness_theta 68.13
_olex2_refinement_description
;
1. Fixed Uiso
 At 1.2 times of:
  All C(H) groups, All C(H,H) groups
 At 1.5 times of:
  All C(H,H,H) groups, All O(H,H) groups
2. Others
 Fixed Sof: O61B(0.33333) C61B(0.33333) C62B(0.33333) H62A(0.33333)
 H62B(0.33333) H62C(0.33333) C63B(0.33333) H63A(0.33333) H63B(0.33333)
 H63C(0.33333) O61A(0.66667) C61A(0.66667) C62A(0.66667) H62D(0.66667)
 H62E(0.66667) H62F(0.66667) C63A(0.66667) H63D(0.66667) H63E(0.66667)
 H63F(0.66667) O62B(0.33333) H62G(0.33333) H62H(0.33333)
3.a Free rotating group:
 O62B(H62G,H62H), O101(H10A,H10B)
3.b Secondary CH2 refined with riding coordinates:
 C4(H4A,H4B), C11(H11A,H11B), C18(H18A,H18B), C25(H25A,H25B)
3.c Aromatic/amide H refined with riding coordinates:
 C1(H1), C2(H2), C3(H3), C6(H6), C7(H7), C8(H8), C9(H9), C12(H12), C13(H13),
 C14(H14), C15(H15), C16(H16), C17(H17), C20(H20), C21(H21), C22(H22), C23(H23),
  C26(H26), C27(H27), C28(H28)
3.d Idealised Me refined as rotating group:
 C62B(H62A,H62B,H62C), C63B(H63A,H63B,H63C), C62A(H62D,H62E,H62F), C63A(H63D,
 H63E,H63F), C52(H52A,H52B,H52C), C53(H53A,H53B,H53C)
;
_olex2_date_sample_completion 2017-05-24
_olex2_date_sample_data_collection 2017-05-08
_olex2_date_sample_submission 2017-05-04
_olex2_diffrn_ambient_temperature_device 'Oxford Cryosystems'
_olex2_exptl_crystal_mounting_method 'The crystal was mounted on a MITIGEN holder in perfluoroether oil'
_olex2_submission_original_sample_id EL1464
_olex2_submission_special_instructions 'No special instructions were received'
_oxdiff_exptl_absorpt_empirical_details
;
Empirical correction (ABSPACK) includes:
- Absorption correction using spherical harmonics
- Frame scaling
;
_oxdiff_exptl_absorpt_empirical_full_max 1.439
_oxdiff_exptl_absorpt_empirical_full_min 0.757

loop_
_space_group_symop_operation_xyz
'x, y, z'
'-x+1/2, y+1/2, -z+1/2'
'-x, -y, -z'
'x-1/2, -y-1/2, z-1/2'

loop_
_atom_site_label
_atom_site_type_symbol
_atom_site_fract_x
_atom_site_fract_y
_atom_site_fract_z
_atom_site_U_iso_or_equiv
_atom_site_adp_type
_atom_site_occupancy
_atom_site_site_symmetry_order
_atom_site_calc_flag
_atom_site_refinement_flags_posn
_atom_site_refinement_flags_occupancy
_atom_site_disorder_assembly
_atom_site_disorder_group
Cu1 Cu 0.59777(2) 0.46459(5) 0.36627(2) 0.02656(16) Uani 1 1 d . . . .
N1 N 0.63123(14) 0.5314(3) 0.30656(12) 0.0274(6) Uani 1 1 d . . . .
N2 N 0.68251(14) 0.6633(3) 0.26288(12) 0.0292(6) Uani 1 1 d . . . .
N3 N 0.58296(14) 1.0652(3) 0.28938(12) 0.0274(6) Uani 1 1 d . . . .
N4 N 0.57216(14) 1.2737(3) 0.32613(11) 0.0282(6) Uani 1 1 d . . . .
N5 N 0.62161(14) 0.6542(3) 0.40725(11) 0.0272(6) Uani 1 1 d . . . .
N6 N 0.66792(13) 0.8132(3) 0.47749(11) 0.0262(6) Uani 1 1 d . . . .
N7 N 0.51403(14) 0.6837(3) 0.54096(12) 0.0311(6) Uani 1 1 d . . . .
N8 N 0.44050(14) 0.6050(3) 0.57674(12) 0.0307(6) Uani 1 1 d . . . .
C1 C 0.67817(17) 0.6342(3) 0.31377(14) 0.0274(7) Uani 1 1 d . . . .
H1 H 0.705046 0.680840 0.349843 0.033 Uiso 1 1 calc R . . .
C2 C 0.60545(19) 0.4935(4) 0.24838(15) 0.0337(8) Uani 1 1 d . . . .
H2 H 0.570811 0.421619 0.230195 0.040 Uiso 1 1 calc R . . .
C3 C 0.63669(19) 0.5735(4) 0.22113(15) 0.0346(8) Uani 1 1 d . . . .
H3 H 0.628595 0.568561 0.181084 0.042 Uiso 1 1 calc R . . .
C4 C 0.72542(18) 0.7786(4) 0.25323(16) 0.0337(8) Uani 1 1 d . . . .
H4A H 0.758209 0.735028 0.238499 0.040 Uiso 1 1 calc R . . .
H4B H 0.753894 0.825830 0.291040 0.040 Uiso 1 1 calc R . . .
C5 C 0.68146(18) 0.8908(4) 0.21041(15) 0.0311(7) Uani 1 1 d . . . .
C6 C 0.6918(2) 0.9158(4) 0.15956(17) 0.0394(8) Uani 1 1 d . . . .
H6 H 0.724507 0.858015 0.151872 0.047 Uiso 1 1 calc R . . .
C7 C 0.6557(2) 1.0216(4) 0.12065(17) 0.0430(9) Uani 1 1 d . . . .
H7 H 0.663725 1.036360 0.086495 0.052 Uiso 1 1 calc R . . .
C8 C 0.6074(2) 1.1076(4) 0.13093(16) 0.0409(9) Uani 1 1 d . . . .
H8 H 0.583258 1.182715 0.104542 0.049 Uiso 1 1 calc R . . .
C9 C 0.59501(19) 1.0819(4) 0.18057(16) 0.0364(8) Uani 1 1 d . . . .
H9 H 0.561211 1.138781 0.187219 0.044 Uiso 1 1 calc R . . .
C10 C 0.63101(18) 0.9752(4) 0.22036(15) 0.0300(7) Uani 1 1 d . . . .
C11 C 0.61594(18) 0.9443(3) 0.27321(14) 0.0283(7) Uani 1 1 d . . . .
H11A H 0.584664 0.859172 0.264901 0.034 Uiso 1 1 calc R . . .
H11B H 0.660609 0.919969 0.306755 0.034 Uiso 1 1 calc R . . .
C12 C 0.51222(17) 1.0834(4) 0.27510(15) 0.0325(7) Uani 1 1 d . . . .
H12 H 0.475204 1.018867 0.253549 0.039 Uiso 1 1 calc R . . .
C13 C 0.50631(17) 1.2127(4) 0.29819(14) 0.0295(7) Uani 1 1 d . . . .
H13 H 0.463562 1.254535 0.295499 0.035 Uiso 1 1 calc R . . .
C14 C 0.61677(17) 1.1812(3) 0.31966(14) 0.0282(7) Uani 1 1 d . . . .
H14 H 0.666176 1.195316 0.334540 0.034 Uiso 1 1 calc R . . .
C15 C 0.66865(16) 0.6762(4) 0.46099(14) 0.0269(7) Uani 1 1 d . . . .
H15 H 0.699249 0.603999 0.485045 0.032 Uiso 1 1 calc R . . .
C16 C 0.58914(16) 0.7866(3) 0.38785(13) 0.0263(6) Uani 1 1 d . . . .
H16 H 0.552880 0.805206 0.350269 0.032 Uiso 1 1 calc R . . .
C17 C 0.61775(16) 0.8853(4) 0.43146(14) 0.0278(7) Uani 1 1 d . . . .
H17 H 0.605413 0.984169 0.430247 0.033 Uiso 1 1 calc R . . .
C18 C 0.71029(17) 0.8697(4) 0.53607(14) 0.0306(7) Uani 1 1 d . . . .
H18A H 0.742938 0.943509 0.533150 0.037 Uiso 1 1 calc R . . .
H18B H 0.739064 0.790328 0.560776 0.037 Uiso 1 1 calc R . . .
C19 C 0.66759(17) 0.9362(4) 0.56599(14) 0.0296(7) Uani 1 1 d . . . .
C20 C 0.69245(18) 1.0649(4) 0.59609(14) 0.0332(7) Uani 1 1 d . . . .
H20 H 0.732000 1.110500 0.593905 0.040 Uiso 1 1 calc R . . .
C21 C 0.66086(19) 1.1280(4) 0.62921(15) 0.0370(8) Uani 1 1 d . . . .
H21 H 0.679240 1.214830 0.650028 0.044 Uiso 1 1 calc R . . .
C22 C 0.60229(19) 1.0635(4) 0.63166(15) 0.0368(8) Uani 1 1 d . . . .
H22 H 0.580381 1.105527 0.654339 0.044 Uiso 1 1 calc R . . .
C23 C 0.57584(18) 0.9370(4) 0.60074(15) 0.0344(8) Uani 1 1 d . . . .
H23 H 0.534927 0.894866 0.601785 0.041 Uiso 1 1 calc R . . .
C24 C 0.60765(17) 0.8700(4) 0.56820(14) 0.0302(7) Uani 1 1 d . . . .
C25 C 0.58028(17) 0.7270(4) 0.53777(15) 0.0342(8) Uani 1 1 d . . . .
H25A H 0.572424 0.735047 0.496235 0.041 Uiso 1 1 calc R . . .
H25B H 0.616189 0.651465 0.556135 0.041 Uiso 1 1 calc R . . .
C26 C 0.44934(18) 0.7355(5) 0.50502(16) 0.0413(9) Uani 1 1 d . . . .
H26 H 0.438220 0.794597 0.471497 0.050 Uiso 1 1 calc R . . .
C27 C 0.40374(19) 0.6850(4) 0.52702(15) 0.0401(9) Uani 1 1 d . . . .
H27 H 0.354498 0.702291 0.510663 0.048 Uiso 1 1 calc R . . .
C28 C 0.50712(18) 0.6062(4) 0.58373(15) 0.0314(7) Uani 1 1 d . . . .
H28 H 0.544676 0.559149 0.614549 0.038 Uiso 1 1 calc R . . .
O61B O 0.9152(8) 0.5345(16) 0.6189(6) 0.065(4) Uani 0.3333 1 d . P A 2
C61B C 0.9427(10) 0.613(3) 0.5914(9) 0.052(5) Uani 0.3333 1 d . P A 2
C62B C 0.9291(9) 0.589(2) 0.5306(6) 0.073(4) Uani 0.3333 1 d . P A 2
H62A H 0.911588 0.490441 0.519396 0.109 Uiso 0.3333 1 calc GR P A 2
H62B H 0.972736 0.601879 0.525507 0.109 Uiso 0.3333 1 calc GR P A 2
H62C H 0.893771 0.657916 0.505966 0.109 Uiso 0.3333 1 calc GR P A 2
C63B C 0.9917(6) 0.7250(14) 0.6233(5) 0.049(3) Uani 0.3333 1 d . P A 2
H63A H 0.997988 0.724499 0.664156 0.074 Uiso 0.3333 1 calc GR P A 2
H63B H 0.973325 0.818830 0.605717 0.074 Uiso 0.3333 1 calc GR P A 2
H63C H 1.037120 0.707474 0.621616 0.074 Uiso 0.3333 1 calc GR P A 2
O61A O 0.8242(3) 0.5317(6) 0.5162(2) 0.0637(13) Uani 0.6667 1 d . P B 1
C61A C 0.8701(4) 0.5016(9) 0.5628(3) 0.064(2) Uani 0.6667 1 d . P B 1
C62A C 0.9153(8) 0.6094(19) 0.6027(6) 0.083(5) Uani 0.6667 1 d . P B 1
H62D H 0.906899 0.703228 0.583010 0.124 Uiso 0.6667 1 calc GR P B 1
H62E H 0.964648 0.581859 0.614740 0.124 Uiso 0.6667 1 calc GR P B 1
H62F H 0.904922 0.615941 0.637231 0.124 Uiso 0.6667 1 calc GR P B 1
C63A C 0.8844(6) 0.3477(10) 0.5840(4) 0.095(3) Uani 0.6667 1 d . P B 1
H63D H 0.842433 0.288996 0.563010 0.142 Uiso 0.6667 1 calc GR P B 1
H63E H 0.896158 0.344569 0.626039 0.142 Uiso 0.6667 1 calc GR P B 1
H63F H 0.923855 0.309761 0.576843 0.142 Uiso 0.6667 1 calc GR P B 1
O51 O 0.7275(2) 0.5402(4) 0.61487(17) 0.0935(14) Uani 1 1 d . . . .
C51 C 0.7502(2) 0.5473(5) 0.6680(2) 0.0537(11) Uani 1 1 d . . . .
C52 C 0.7220(2) 0.6537(5) 0.6973(2) 0.0601(12) Uani 1 1 d . . . .
H52A H 0.687648 0.716293 0.667812 0.090 Uiso 1 1 calc GR . . .
H52B H 0.760641 0.712400 0.724636 0.090 Uiso 1 1 calc GR . . .
H52C H 0.699065 0.602360 0.718775 0.090 Uiso 1 1 calc GR . . .
C53 C 0.8073(3) 0.4524(6) 0.7063(2) 0.0711(14) Uani 1 1 d . . . .
H53A H 0.816282 0.377630 0.682659 0.107 Uiso 1 1 calc GR . . .
H53B H 0.793582 0.407019 0.735184 0.107 Uiso 1 1 calc GR . . .
H53C H 0.850127 0.509450 0.726451 0.107 Uiso 1 1 calc GR . . .
S201 S 0.79146(5) -0.00119(10) 0.42149(4) 0.0352(2) Uani 1 1 d . . . .
F201 F 0.90008(14) 0.1688(3) 0.46426(14) 0.0730(8) Uani 1 1 d . . . .
F202 F 0.90658(16) -0.0153(4) 0.51740(13) 0.0842(10) Uani 1 1 d . . . .
F203 F 0.92247(13) -0.0390(3) 0.43856(14) 0.0735(8) Uani 1 1 d . . . .
O201 O 0.75985(15) 0.0812(3) 0.45325(12) 0.0469(7) Uani 1 1 d . . . .
O202 O 0.78372(15) -0.1542(3) 0.42351(13) 0.0499(7) Uani 1 1 d . . . .
O203 O 0.77787(14) 0.0555(3) 0.36446(12) 0.0502(7) Uani 1 1 d . . . .
C201 C 0.8852(2) 0.0296(5) 0.4631(2) 0.0500(10) Uani 1 1 d . . . .
S211 S 0.42193(4) 0.63200(9) 0.26559(4) 0.0331(2) Uani 1 1 d . . . .
F211 F 0.35966(13) 0.4139(3) 0.19761(10) 0.0557(6) Uani 1 1 d . . . .
F212 F 0.33615(14) 0.6206(3) 0.15505(11) 0.0669(8) Uani 1 1 d . . . .
F213 F 0.43601(15) 0.5215(4) 0.17539(12) 0.0751(9) Uani 1 1 d . . . .
O211 O 0.47616(13) 0.5363(3) 0.30172(10) 0.0376(6) Uani 1 1 d . . . .
O212 O 0.36253(14) 0.6388(3) 0.28036(14) 0.0584(8) Uani 1 1 d . . . .
O213 O 0.44607(17) 0.7680(3) 0.25432(13) 0.0583(8) Uani 1 1 d . . . .
C211 C 0.3871(2) 0.5420(4) 0.19497(17) 0.0428(9) Uani 1 1 d . . . .
O62B O 0.7783(4) 0.4227(13) 0.5500(4) 0.058(2) Uani 0.3333 1 d . P C 2
H62G H 0.806347 0.489083 0.550075 0.087 Uiso 0.3333 1 d G P C 2
H62H H 0.803586 0.365501 0.576979 0.087 Uiso 0.3333 1 d G P C 2
O101 O 0.71739(13) 0.3708(3) 0.43061(11) 0.0385(6) Uani 1 1 d . . . .
H10A H 0.748990 0.412082 0.459919 0.058 Uiso 1 1 d G . . .
H10B H 0.731390 0.284135 0.432577 0.058 Uiso 1 1 d G . . .

loop_
_atom_site_aniso_label
_atom_site_aniso_U_11
_atom_site_aniso_U_22
_atom_site_aniso_U_33
_atom_site_aniso_U_23
_atom_site_aniso_U_13
_atom_site_aniso_U_12
Cu1 0.0347(3) 0.0221(3) 0.0312(3) -0.00316(19) 0.0220(2) -0.00275(19)
N1 0.0321(14) 0.0226(14) 0.0349(15) -0.0030(11) 0.0214(12) -0.0005(11)
N2 0.0357(14) 0.0220(14) 0.0400(15) -0.0017(12) 0.0260(12) -0.0014(11)
N3 0.0349(14) 0.0222(14) 0.0337(14) -0.0006(11) 0.0227(12) 0.0008(11)
N4 0.0356(14) 0.0249(14) 0.0312(14) -0.0014(11) 0.0210(12) 0.0015(12)
N5 0.0325(13) 0.0256(14) 0.0314(14) -0.0011(11) 0.0212(11) 0.0014(11)
N6 0.0271(13) 0.0288(15) 0.0267(13) -0.0027(11) 0.0151(11) -0.0016(11)
N7 0.0349(15) 0.0342(16) 0.0332(14) -0.0014(12) 0.0232(12) -0.0055(12)
N8 0.0364(14) 0.0277(15) 0.0335(14) -0.0015(12) 0.0198(12) -0.0039(12)
C1 0.0348(16) 0.0225(16) 0.0324(16) -0.0021(13) 0.0214(14) 0.0031(13)
C2 0.0448(19) 0.0305(19) 0.0331(18) -0.0071(14) 0.0235(16) -0.0078(15)
C3 0.047(2) 0.0330(19) 0.0328(17) -0.0045(15) 0.0256(16) -0.0039(16)
C4 0.0390(18) 0.0256(18) 0.048(2) -0.0025(15) 0.0299(16) -0.0028(15)
C5 0.0381(17) 0.0256(17) 0.0410(18) -0.0053(14) 0.0276(15) -0.0080(14)
C6 0.048(2) 0.037(2) 0.048(2) -0.0087(17) 0.0355(18) -0.0093(17)
C7 0.058(2) 0.045(2) 0.040(2) -0.0011(17) 0.0339(19) -0.0097(19)
C8 0.056(2) 0.036(2) 0.039(2) 0.0044(16) 0.0277(18) -0.0016(17)
C9 0.046(2) 0.0292(19) 0.0415(19) -0.0001(15) 0.0257(16) -0.0004(16)
C10 0.0382(17) 0.0238(17) 0.0368(18) -0.0046(14) 0.0245(15) -0.0052(14)
C11 0.0394(17) 0.0183(16) 0.0350(17) -0.0003(13) 0.0233(14) 0.0027(13)
C12 0.0308(17) 0.0265(18) 0.0443(19) -0.0057(15) 0.0196(15) -0.0033(14)
C13 0.0331(16) 0.0222(17) 0.0388(18) -0.0026(14) 0.0206(14) -0.0021(14)
C14 0.0332(16) 0.0243(17) 0.0316(16) -0.0011(13) 0.0179(13) -0.0009(13)
C15 0.0295(15) 0.0247(17) 0.0322(16) 0.0008(13) 0.0183(13) 0.0019(13)
C16 0.0327(16) 0.0239(16) 0.0282(15) -0.0007(13) 0.0187(13) -0.0008(13)
C17 0.0298(16) 0.0248(17) 0.0321(16) -0.0010(13) 0.0162(13) -0.0008(13)
C18 0.0302(16) 0.0335(19) 0.0312(16) -0.0047(14) 0.0160(14) -0.0032(14)
C19 0.0318(16) 0.0317(19) 0.0284(16) -0.0015(14) 0.0157(13) -0.0003(14)
C20 0.0327(17) 0.033(2) 0.0328(17) -0.0048(15) 0.0128(14) -0.0030(15)
C21 0.0405(19) 0.034(2) 0.0335(18) -0.0080(15) 0.0122(15) 0.0014(15)
C22 0.0406(19) 0.043(2) 0.0318(18) -0.0003(15) 0.0195(15) 0.0060(16)
C23 0.0387(18) 0.037(2) 0.0356(18) -0.0003(15) 0.0236(15) -0.0014(15)
C24 0.0376(17) 0.0306(19) 0.0289(16) -0.0001(14) 0.0202(14) -0.0021(14)
C25 0.0370(17) 0.037(2) 0.0399(19) -0.0027(15) 0.0273(15) -0.0057(15)
C26 0.0408(19) 0.053(2) 0.0354(19) 0.0096(17) 0.0208(16) -0.0028(17)
C27 0.0344(18) 0.050(2) 0.0365(19) 0.0057(17) 0.0155(15) -0.0029(17)
C28 0.0371(17) 0.0304(18) 0.0351(17) -0.0020(14) 0.0232(15) -0.0010(14)
O61B 0.061(7) 0.081(10) 0.060(8) 0.010(7) 0.031(6) 0.002(8)
C61B 0.055(11) 0.058(10) 0.043(8) 0.003(7) 0.019(7) 0.014(9)
C62B 0.079(10) 0.078(11) 0.049(8) -0.005(8) 0.015(7) 0.000(9)
C63B 0.055(7) 0.044(7) 0.050(7) 0.003(6) 0.023(6) 0.009(6)
O61A 0.053(3) 0.076(4) 0.052(3) -0.011(2) 0.012(2) 0.001(2)
C61A 0.054(4) 0.076(5) 0.057(4) -0.009(4) 0.018(4) 0.015(4)
C62A 0.076(9) 0.080(9) 0.059(9) -0.012(7) -0.005(7) 0.014(10)
C63A 0.130(8) 0.074(6) 0.072(6) 0.008(5) 0.032(6) 0.025(6)
O51 0.122(3) 0.078(3) 0.057(2) -0.0031(19) 0.013(2) 0.031(2)
C51 0.051(2) 0.046(3) 0.056(3) 0.003(2) 0.014(2) -0.009(2)
C52 0.057(3) 0.061(3) 0.057(3) 0.000(2) 0.019(2) -0.003(2)
C53 0.062(3) 0.079(4) 0.066(3) 0.004(3) 0.021(3) 0.008(3)
S201 0.0361(4) 0.0336(5) 0.0418(5) -0.0008(4) 0.0221(4) -0.0021(3)
F201 0.0618(16) 0.0577(18) 0.098(2) -0.0163(16) 0.0311(15) -0.0247(13)
F202 0.0675(18) 0.109(3) 0.0541(17) 0.0121(16) 0.0030(14) 0.0042(17)
F203 0.0417(13) 0.079(2) 0.102(2) -0.0167(16) 0.0318(14) 0.0021(13)
O201 0.0613(17) 0.0371(15) 0.0619(17) 0.0029(13) 0.0449(14) 0.0058(13)
O202 0.0582(16) 0.0318(15) 0.0715(19) -0.0105(13) 0.0386(15) -0.0096(13)
O203 0.0437(15) 0.070(2) 0.0442(15) 0.0084(14) 0.0252(12) 0.0027(14)
C201 0.040(2) 0.050(3) 0.056(3) -0.005(2) 0.0168(19) -0.0060(19)
S211 0.0353(4) 0.0260(4) 0.0365(4) -0.0032(3) 0.0133(3) -0.0006(3)
F211 0.0655(15) 0.0376(13) 0.0541(14) -0.0089(11) 0.0150(12) -0.0119(11)
F212 0.0662(16) 0.0587(17) 0.0461(14) 0.0075(12) -0.0062(12) -0.0075(13)
F213 0.0665(17) 0.117(3) 0.0509(15) -0.0270(15) 0.0332(13) -0.0128(16)
O211 0.0405(13) 0.0337(14) 0.0343(13) -0.0015(10) 0.0111(11) 0.0045(11)
O212 0.0422(15) 0.068(2) 0.072(2) -0.0241(16) 0.0305(14) 0.0002(14)
O213 0.079(2) 0.0291(15) 0.0508(17) 0.0019(13) 0.0103(15) -0.0172(14)
C211 0.041(2) 0.040(2) 0.040(2) -0.0020(17) 0.0096(17) -0.0067(17)
O62B 0.050(5) 0.071(7) 0.046(5) -0.013(5) 0.012(4) 0.000(5)
O101 0.0393(13) 0.0366(15) 0.0417(14) -0.0032(11) 0.0189(11) 0.0018(11)

loop_
_atom_type_symbol
_atom_type_description
_atom_type_scat_dispersion_real
_atom_type_scat_dispersion_imag
_atom_type_scat_source
C C 0.0181 0.0091 'International Tables Vol C Tables 4.2.6.8 and 6.1.1.4'
H H 0.0000 0.0000 'International Tables Vol C Tables 4.2.6.8 and 6.1.1.4'
Cu Cu -1.9646 0.5888 'International Tables Vol C Tables 4.2.6.8 and 6.1.1.4'
F F 0.0727 0.0534 'International Tables Vol C Tables 4.2.6.8 and 6.1.1.4'
N N 0.0311 0.0180 'International Tables Vol C Tables 4.2.6.8 and 6.1.1.4'
O O 0.0492 0.0322 'International Tables Vol C Tables 4.2.6.8 and 6.1.1.4'
S S 0.3331 0.5567 'International Tables Vol C Tables 4.2.6.8 and 6.1.1.4'

loop_
_geom_angle_atom_site_label_1
_geom_angle_atom_site_label_2
_geom_angle_atom_site_label_3
_geom_angle
_geom_angle_site_symmetry_1
_geom_angle_site_symmetry_3
N1 Cu1 N8 177.22(11) . 3_666
N4 Cu1 N1 89.96(10) 1_545 .
N4 Cu1 N8 88.47(11) 1_545 3_666
N5 Cu1 N1 91.38(10) . .
N5 Cu1 N4 178.55(10) . 1_545
N5 Cu1 N8 90.17(11) . 3_666
C1 N1 Cu1 126.1(2) . .
C1 N1 C2 105.7(3) . .
C2 N1 Cu1 127.8(2) . .
C1 N2 C3 107.7(3) . .
C1 N2 C4 125.8(3) . .
C3 N2 C4 126.3(3) . .
C12 N3 C11 126.9(3) . .
C14 N3 C11 125.3(3) . .
C14 N3 C12 107.8(3) . .
C13 N4 Cu1 128.5(2) . 1_565
C14 N4 Cu1 125.5(2) . 1_565
C14 N4 C13 106.0(3) . .
C15 N5 Cu1 126.0(2) . .
C15 N5 C16 105.8(3) . .
C16 N5 Cu1 128.1(2) . .
C15 N6 C17 107.7(3) . .
C15 N6 C18 124.9(3) . .
C17 N6 C18 127.3(3) . .
C26 N7 C25 124.2(3) . .
C28 N7 C25 126.9(3) . .
C28 N7 C26 108.1(3) . .
C27 N8 Cu1 125.5(2) . 3_666
C28 N8 Cu1 127.7(2) . 3_666
C28 N8 C27 105.9(3) . .
N1 C1 N2 110.6(3) . .
N1 C1 H1 124.7 . .
N2 C1 H1 124.7 . .
N1 C2 H2 125.1 . .
C3 C2 N1 109.9(3) . .
C3 C2 H2 125.1 . .
N2 C3 H3 127.0 . .
C2 C3 N2 106.1(3) . .
C2 C3 H3 127.0 . .
N2 C4 H4A 109.1 . .
N2 C4 H4B 109.1 . .
N2 C4 C5 112.7(3) . .
H4A C4 H4B 107.8 . .
C5 C4 H4A 109.1 . .
C5 C4 H4B 109.1 . .
C6 C5 C4 119.2(3) . .
C6 C5 C10 118.5(3) . .
C10 C5 C4 122.3(3) . .
C5 C6 H6 119.2 . .
C7 C6 C5 121.6(3) . .
C7 C6 H6 119.2 . .
C6 C7 H7 119.9 . .
C6 C7 C8 120.3(3) . .
C8 C7 H7 119.9 . .
C7 C8 H8 120.5 . .
C7 C8 C9 119.1(4) . .
C9 C8 H8 120.5 . .
C8 C9 H9 119.3 . .
C10 C9 C8 121.4(3) . .
C10 C9 H9 119.3 . .
C5 C10 C11 119.4(3) . .
C9 C10 C5 119.2(3) . .
C9 C10 C11 121.4(3) . .
N3 C11 C10 113.1(3) . .
N3 C11 H11A 109.0 . .
N3 C11 H11B 109.0 . .
C10 C11 H11A 109.0 . .
C10 C11 H11B 109.0 . .
H11A C11 H11B 107.8 . .
N3 C12 H12 127.0 . .
C13 C12 N3 105.9(3) . .
C13 C12 H12 127.0 . .
N4 C13 H13 125.3 . .
C12 C13 N4 109.3(3) . .
C12 C13 H13 125.3 . .
N3 C14 H14 124.5 . .
N4 C14 N3 111.0(3) . .
N4 C14 H14 124.5 . .
N5 C15 N6 111.4(3) . .
N5 C15 H15 124.3 . .
N6 C15 H15 124.3 . .
N5 C16 H16 125.6 . .
C17 C16 N5 108.9(3) . .
C17 C16 H16 125.6 . .
N6 C17 H17 126.9 . .
C16 C17 N6 106.2(3) . .
C16 C17 H17 126.9 . .
N6 C18 H18A 108.7 . .
N6 C18 H18B 108.7 . .
N6 C18 C19 114.2(3) . .
H18A C18 H18B 107.6 . .
C19 C18 H18A 108.7 . .
C19 C18 H18B 108.7 . .
C20 C19 C18 117.0(3) . .
C20 C19 C24 119.1(3) . .
C24 C19 C18 123.7(3) . .
C19 C20 H20 119.2 . .
C21 C20 C19 121.6(3) . .
C21 C20 H20 119.2 . .
C20 C21 H21 120.3 . .
C22 C21 C20 119.5(3) . .
C22 C21 H21 120.3 . .
C21 C22 H22 120.2 . .
C21 C22 C23 119.6(3) . .
C23 C22 H22 120.2 . .
C22 C23 H23 119.0 . .
C22 C23 C24 121.9(3) . .
C24 C23 H23 119.0 . .
C19 C24 C25 120.9(3) . .
C23 C24 C19 118.2(3) . .
C23 C24 C25 120.8(3) . .
N7 C25 C24 112.1(3) . .
N7 C25 H25A 109.2 . .
N7 C25 H25B 109.2 . .
C24 C25 H25A 109.2 . .
C24 C25 H25B 109.2 . .
H25A C25 H25B 107.9 . .
N7 C26 H26 127.0 . .
N7 C26 C27 106.1(3) . .
C27 C26 H26 127.0 . .
N8 C27 H27 125.3 . .
C26 C27 N8 109.3(3) . .
C26 C27 H27 125.3 . .
N7 C28 H28 124.7 . .
N8 C28 N7 110.6(3) . .
N8 C28 H28 124.7 . .
O61B C61B C62B 123(2) . .
O61B C61B C63B 118.6(17) . .
C63B C61B C62B 118.5(18) . .
C61B C62B H62A 109.5 . .
C61B C62B H62B 109.5 . .
C61B C62B H62C 109.5 . .
H62A C62B H62B 109.5 . .
H62A C62B H62C 109.5 . .
H62B C62B H62C 109.5 . .
C61B C63B H63A 109.5 . .
C61B C63B H63B 109.5 . .
C61B C63B H63C 109.5 . .
H63A C63B H63B 109.5 . .
H63A C63B H63C 109.5 . .
H63B C63B H63C 109.5 . .
O61A C61A C62A 122.8(10) . .
O61A C61A C63A 121.7(8) . .
C62A C61A C63A 115.5(9) . .
C61A C62A H62D 109.5 . .
C61A C62A H62E 109.5 . .
C61A C62A H62F 109.5 . .
H62D C62A H62E 109.5 . .
H62D C62A H62F 109.5 . .
H62E C62A H62F 109.5 . .
C61A C63A H63D 109.5 . .
C61A C63A H63E 109.5 . .
C61A C63A H63F 109.5 . .
H63D C63A H63E 109.5 . .
H63D C63A H63F 109.5 . .
H63E C63A H63F 109.5 . .
O51 C51 C52 121.5(4) . .
O51 C51 C53 121.6(5) . .
C53 C51 C52 116.9(4) . .
C51 C52 H52A 109.5 . .
C51 C52 H52B 109.5 . .
C51 C52 H52C 109.5 . .
H52A C52 H52B 109.5 . .
H52A C52 H52C 109.5 . .
H52B C52 H52C 109.5 . .
C51 C53 H53A 109.5 . .
C51 C53 H53B 109.5 . .
C51 C53 H53C 109.5 . .
H53A C53 H53B 109.5 . .
H53A C53 H53C 109.5 . .
H53B C53 H53C 109.5 . .
O201 S201 C201 103.24(19) . .
O202 S201 O201 114.80(16) . .
O202 S201 O203 114.76(19) . .
O202 S201 C201 104.22(19) . .
O203 S201 O201 114.17(17) . .
O203 S201 C201 103.62(19) . .
F201 C201 S201 110.6(3) . .
F201 C201 F203 107.4(4) . .
F202 C201 S201 111.6(3) . .
F202 C201 F201 108.0(4) . .
F202 C201 F203 108.4(4) . .
F203 C201 S201 110.7(3) . .
O211 S211 O212 113.91(18) . .
O211 S211 C211 103.06(17) . .
O212 S211 C211 103.49(18) . .
O213 S211 O211 114.96(17) . .
O213 S211 O212 115.2(2) . .
O213 S211 C211 104.06(18) . .
F211 C211 S211 111.5(3) . .
F211 C211 F212 107.4(3) . .
F212 C211 S211 110.8(3) . .
F213 C211 S211 111.8(3) . .
F213 C211 F211 107.8(4) . .
F213 C211 F212 107.3(3) . .
H62G O62B H62H 104.5 . .
H10A O101 H10B 104.5 . .

loop_
_geom_bond_atom_site_label_1
_geom_bond_atom_site_label_2
_geom_bond_distance
_geom_bond_site_symmetry_2
Cu1 N1 1.999(3) .
Cu1 N4 1.998(3) 1_545
Cu1 N5 1.994(3) .
Cu1 N8 2.014(3) 3_666
N1 C1 1.325(4) .
N1 C2 1.378(4) .
N2 C1 1.347(4) .
N2 C3 1.371(4) .
N2 C4 1.479(4) .
N3 C11 1.460(4) .
N3 C12 1.379(4) .
N3 C14 1.338(4) .
N4 C13 1.380(4) .
N4 C14 1.326(4) .
N5 C15 1.316(4) .
N5 C16 1.390(4) .
N6 C15 1.338(4) .
N6 C17 1.371(4) .
N6 C18 1.465(4) .
N7 C25 1.475(4) .
N7 C26 1.364(4) .
N7 C28 1.350(4) .
N8 C27 1.381(5) .
N8 C28 1.329(4) .
C1 H1 0.9500 .
C2 H2 0.9500 .
C2 C3 1.348(5) .
C3 H3 0.9500 .
C4 H4A 0.9900 .
C4 H4B 0.9900 .
C4 C5 1.505(5) .
C5 C6 1.401(5) .
C5 C10 1.416(5) .
C6 H6 0.9500 .
C6 C7 1.370(6) .
C7 H7 0.9500 .
C7 C8 1.392(5) .
C8 H8 0.9500 .
C8 C9 1.396(5) .
C9 H9 0.9500 .
C9 C10 1.387(5) .
C10 C11 1.514(4) .
C11 H11A 0.9900 .
C11 H11B 0.9900 .
C12 H12 0.9500 .
C12 C13 1.360(5) .
C13 H13 0.9500 .
C14 H14 0.9500 .
C15 H15 0.9500 .
C16 H16 0.9500 .
C16 C17 1.361(5) .
C17 H17 0.9500 .
C18 H18A 0.9900 .
C18 H18B 0.9900 .
C18 C19 1.516(4) .
C19 C20 1.393(5) .
C19 C24 1.417(4) .
C20 H20 0.9500 .
C20 C21 1.388(5) .
C21 H21 0.9500 .
C21 C22 1.386(5) .
C22 H22 0.9500 .
C22 C23 1.389(5) .
C23 H23 0.9500 .
C23 C24 1.395(4) .
C24 C25 1.519(5) .
C25 H25A 0.9900 .
C25 H25B 0.9900 .
C26 H26 0.9500 .
C26 C27 1.367(5) .
C27 H27 0.9500 .
C28 H28 0.9500 .
O61B C61B 1.29(3) .
C61B C62B 1.45(2) .
C61B C63B 1.45(3) .
C62B H62A 0.9800 .
C62B H62B 0.9800 .
C62B H62C 0.9800 .
C63B H63A 0.9800 .
C63B H63B 0.9800 .
C63B H63C 0.9800 .
O61A C61A 1.200(8) .
C61A C62A 1.453(16) .
C61A C63A 1.509(11) .
C62A H62D 0.9800 .
C62A H62E 0.9800 .
C62A H62F 0.9800 .
C63A H63D 0.9800 .
C63A H63E 0.9800 .
C63A H63F 0.9800 .
O51 C51 1.220(6) .
C51 C52 1.492(7) .
C51 C53 1.474(7) .
C52 H52A 0.9800 .
C52 H52B 0.9800 .
C52 H52C 0.9800 .
C53 H53A 0.9800 .
C53 H53B 0.9800 .
C53 H53C 0.9800 .
S201 O201 1.447(3) .
S201 O202 1.431(3) .
S201 O203 1.440(3) .
S201 C201 1.821(4) .
F201 C201 1.325(5) .
F202 C201 1.316(5) .
F203 C201 1.337(5) .
S211 O211 1.430(3) .
S211 O212 1.436(3) .
S211 O213 1.429(3) .
S211 C211 1.818(4) .
F211 C211 1.333(5) .
F212 C211 1.336(5) .
F213 C211 1.319(5) .
O62B H62G 0.8498 .
O62B H62H 0.8498 .
O101 H10A 0.8498 .
O101 H10B 0.8495 .
